data_7007619
loop_
_publ_author_name
'Cheng, Yanxiang'
'Doyle, David J.'
'Hitchcock, Peter B.'
'Lappert, Michael F.'

_publ_section_title
;
 The beta-dialdiminato ligand [{N(C6H3Pri(2)-2,6)C(H)}2CPh]-: the
 conjugate acid and Li, Al, Ga and In derivatives.
;
_journal_issue 37
_journal_name_full 'Dalton transactions (Cambridge, England : 2003)'
_journal_page_first 4449
_journal_page_last 4460
_journal_paper_doi 10.1039/b607782j
_journal_year 2006
_chemical_compound_source 'synthesis as described'
_chemical_formula_moiety 'C66 H82 Cl2 In2 N4 S1'
_chemical_formula_sum 'C66 H82 Cl2 In2 N4 S'
_chemical_formula_weight 1263.96
_chemical_name_systematic
;
?
;
_space_group_IT_number 14
_symmetry_cell_setting monoclinic
_symmetry_Int_Tables_number 14
_symmetry_space_group_name_Hall '-P 2ybc'
_symmetry_space_group_name_H-M 'P 1 21/c 1'
_atom_sites_solution_hydrogens geom
_atom_sites_solution_primary direct
_atom_sites_solution_secondary difmap
_audit_conform_dict_location ftp://ftp.iucr.org/pub/cif_core.dic
_audit_conform_dict_name cif_core.dic
_audit_conform_dict_version 2.2
_audit_creation_date 2004-04-16T11:35:44-00:00
_audit_creation_method 'WinGX routine CIF_UPDATE'
_cell_angle_alpha 90
_cell_angle_beta 101.491(1)
_cell_angle_gamma 90
_cell_formula_units_Z 4
_cell_length_a 18.6868(2)
_cell_length_b 12.9207(2)
_cell_length_c 26.4950(4)
_cell_measurement_reflns_used 39713
_cell_measurement_temperature 173(2)
_cell_measurement_theta_max 25.682
_cell_measurement_theta_min 3.705
_cell_measurement_wavelength 0.71073
_cell_volume 6268.90(15)
_computing_cell_refinement 'HKL Scalepack (Otwinowski & Minor 1997)'
_computing_data_collection 'Collect (Nonius BV, 1997-2000)'
_computing_data_reduction 'HKL Denzo and Scalepack (Otwinowski & Minor 1997)'
_computing_molecular_graphics 'Ortep-3 for Windows (Farrugia, 1997)'
_computing_publication_material 'WinGX publication routines (Farrugia, 1999)'
_computing_structure_refinement 'SHELXL-97 (Sheldrick, 1997)'
_computing_structure_solution 'SHELXS-97 (Sheldrick, 1997)'
_diffrn_ambient_temperature 173(2)
_diffrn_detector 'CCD plate'
_diffrn_measured_fraction_theta_full 0.973
_diffrn_measured_fraction_theta_max 0.973
_diffrn_measurement_device '95mm CCD camera on \k-goniostat'
_diffrn_measurement_device_type KappaCCD
_diffrn_measurement_method 'CCD rotation images, thick slices'
_diffrn_orient_matrix_type 'by Nonius Collect from scalepack cell'
_diffrn_orient_matrix_UB_11 -0.138155E-1
_diffrn_orient_matrix_UB_12 0.727062E-1
_diffrn_orient_matrix_UB_13 -0.106706E-1
_diffrn_orient_matrix_UB_21 -0.26624E-2
_diffrn_orient_matrix_UB_22 0.175209E-1
_diffrn_orient_matrix_UB_23 0.36343E-1
_diffrn_orient_matrix_UB_31 0.527646E-1
_diffrn_orient_matrix_UB_32 0.199209E-1
_diffrn_orient_matrix_UB_33 0.69804E-2
_diffrn_radiation_monochromator graphite
_diffrn_radiation_probe x-ray
_diffrn_radiation_type MoK\a
_diffrn_radiation_wavelength 0.71073
_diffrn_reflns_av_R_equivalents 0.0559
_diffrn_reflns_av_unetI/netI 0.0432
_diffrn_reflns_limit_h_max 22
_diffrn_reflns_limit_h_min -22
_diffrn_reflns_limit_k_max 15
_diffrn_reflns_limit_k_min -15
_diffrn_reflns_limit_l_max 32
_diffrn_reflns_limit_l_min -31
_diffrn_reflns_number 47347
_diffrn_reflns_theta_full 25.69
_diffrn_reflns_theta_max 25.69
_diffrn_reflns_theta_min 3.74
_diffrn_source 'Enraf Nonius FR590'
_exptl_absorpt_coefficient_mu 0.896
_exptl_absorpt_correction_T_max 0.7739
_exptl_absorpt_correction_T_min 0.7016
_exptl_absorpt_correction_type multi-scan
_exptl_absorpt_process_details
;
[c.f. r.h. blessing, acta cryst. (1995), a51, 33-38]
;
_exptl_crystal_colour yellow
_exptl_crystal_density_diffrn 1.339
_exptl_crystal_density_method 'not measured'
_exptl_crystal_description prism
_exptl_crystal_F_000 2616
_exptl_crystal_size_max 0.4
_exptl_crystal_size_mid 0.3
_exptl_crystal_size_min 0.3
_refine_diff_density_max 0.408
_refine_diff_density_min -0.741
_refine_diff_density_rms 0.077
_refine_ls_extinction_method none
_refine_ls_goodness_of_fit_ref 1.046
_refine_ls_hydrogen_treatment riding
_refine_ls_matrix_type full
_refine_ls_number_parameters 676
_refine_ls_number_reflns 11596
_refine_ls_number_restraints 0
_refine_ls_restrained_S_all 1.046
_refine_ls_R_factor_all 0.0499
_refine_ls_R_factor_gt 0.0363
_refine_ls_shift/su_max 0.001
_refine_ls_shift/su_mean 0
_refine_ls_structure_factor_coef Fsqd
_refine_ls_weighting_details 'calc w=1/[\s^2^(Fo^2^)+(0.0220P)^2^+10.7049P] where P=(Fo^2^+2Fc^2^)/3'
_refine_ls_weighting_scheme calc
_refine_ls_wR_factor_gt 0.0739
_refine_ls_wR_factor_ref 0.0786
_reflns_number_gt 9635
_reflns_number_total 11596
_reflns_threshold_expression >2sigma(I)
_cod_data_source_file b607782j.txt
_cod_data_source_block (12)-apr1704
_cod_original_sg_symbol_H-M P2(1)/c
_cod_original_formula_sum 'C66 H82 Cl2 In2 N4 S1'
_cod_database_code 7007619

loop_
_symmetry_equiv_pos_as_xyz
'x, y, z'
'-x, y+1/2, -z+1/2'
'-x, -y, -z'
'x, -y-1/2, z-1/2'

loop_
_atom_site_label
_atom_site_type_symbol
_atom_site_fract_x
_atom_site_fract_y
_atom_site_fract_z
_atom_site_U_iso_or_equiv
_atom_site_adp_type
_atom_site_occupancy
_atom_site_symmetry_multiplicity
_atom_site_calc_flag
_atom_site_refinement_flags
_atom_site_disorder_assembly
_atom_site_disorder_group
In1 In 0.244096(11) 0.557980(16) 0.306366(8) 0.01869(6) Uani 1 1 d . . .
In2 In 0.220771(11) 0.793984(17) 0.376225(8) 0.02180(7) Uani 1 1 d . . .
Cl1 Cl 0.11627(4) 0.56941(7) 0.28882(4) 0.0393(2) Uani 1 1 d . . .
Cl2 Cl 0.18090(5) 0.87548(8) 0.29609(3) 0.0401(2) Uani 1 1 d . . .
S S 0.30397(5) 0.65553(7) 0.37818(3) 0.0312(2) Uani 1 1 d . . .
N1 N 0.27837(13) 0.39915(18) 0.31384(9) 0.0180(5) Uani 1 1 d . . .
N2 N 0.28206(13) 0.56148(18) 0.23524(9) 0.0190(5) Uani 1 1 d . . .
N3 N 0.12958(13) 0.79829(19) 0.41387(9) 0.0199(5) Uani 1 1 d . . .
N4 N 0.27574(13) 0.90047(19) 0.43307(9) 0.0186(5) Uani 1 1 d . . .
C1 C 0.28628(15) 0.3419(2) 0.27439(11) 0.0181(6) Uani 1 1 d . . .
H1 H 0.2924 0.2698 0.2809 0.022 Uiso 1 1 calc R . .
C2 C 0.28691(16) 0.3736(2) 0.22382(11) 0.0199(7) Uani 1 1 d . . .
C3 C 0.29034(15) 0.4772(2) 0.20882(11) 0.0191(6) Uani 1 1 d . . .
H3 H 0.2999 0.4882 0.1753 0.023 Uiso 1 1 calc R . .
C4 C 0.29214(17) 0.2910(2) 0.18531(12) 0.0246(7) Uani 1 1 d . . .
C5 C 0.2532(2) 0.1997(3) 0.18495(14) 0.0362(9) Uani 1 1 d . . .
H5 H 0.2222 0.1904 0.209 0.043 Uiso 1 1 calc R . .
C6 C 0.2588(3) 0.1212(3) 0.14982(17) 0.0528(12) Uani 1 1 d . . .
H6 H 0.232 0.0589 0.1504 0.063 Uiso 1 1 calc R . .
C7 C 0.3027(3) 0.1337(4) 0.11441(16) 0.0555(13) Uani 1 1 d . . .
H7 H 0.3059 0.0805 0.0902 0.067 Uiso 1 1 calc R . .
C8 C 0.3420(2) 0.2232(3) 0.11427(14) 0.0495(11) Uani 1 1 d . . .
H8 H 0.3726 0.2317 0.0899 0.059 Uiso 1 1 calc R . .
C9 C 0.33752(19) 0.3017(3) 0.14937(12) 0.0346(8) Uani 1 1 d . . .
H9 H 0.3654 0.3631 0.149 0.041 Uiso 1 1 calc R . .
C10 C 0.28826(16) 0.3518(2) 0.36436(11) 0.0195(6) Uani 1 1 d . . .
C11 C 0.35268(17) 0.3730(2) 0.39999(12) 0.0226(7) Uani 1 1 d . . .
C12 C 0.35967(19) 0.3314(3) 0.44949(12) 0.0317(8) Uani 1 1 d . . .
H12 H 0.4026 0.3447 0.4746 0.038 Uiso 1 1 calc R . .
C13 C 0.3049(2) 0.2713(3) 0.46228(13) 0.0351(9) Uani 1 1 d . . .
H13 H 0.3103 0.2443 0.4962 0.042 Uiso 1 1 calc R . .
C14 C 0.24263(19) 0.2502(3) 0.42657(13) 0.0308(8) Uani 1 1 d . . .
H14 H 0.2059 0.2077 0.436 0.037 Uiso 1 1 calc R . .
C15 C 0.23225(17) 0.2900(2) 0.37672(12) 0.0234(7) Uani 1 1 d . . .
C16 C 0.41406(17) 0.4354(3) 0.38484(12) 0.0265(7) Uani 1 1 d . . .
H16 H 0.3906 0.4893 0.3599 0.032 Uiso 1 1 calc R . .
C17 C 0.46080(18) 0.3681(3) 0.35655(14) 0.0348(8) Uani 1 1 d . . .
H17A H 0.4996 0.4104 0.347 0.052 Uiso 1 1 calc R . .
H17B H 0.4301 0.3392 0.3254 0.052 Uiso 1 1 calc R . .
H17C H 0.4826 0.3116 0.3791 0.052 Uiso 1 1 calc R . .
C18 C 0.46210(19) 0.4925(3) 0.42971(14) 0.0401(9) Uani 1 1 d . . .
H18A H 0.5 0.5313 0.4171 0.06 Uiso 1 1 calc R . .
H18B H 0.4851 0.4423 0.4557 0.06 Uiso 1 1 calc R . .
H18C H 0.432 0.5405 0.4452 0.06 Uiso 1 1 calc R . .
C19 C 0.16153(17) 0.2674(3) 0.33904(13) 0.0275(7) Uani 1 1 d . . .
H19 H 0.1633 0.3045 0.3062 0.033 Uiso 1 1 calc R . .
C20 C 0.09552(19) 0.3077(3) 0.35895(15) 0.0437(10) Uani 1 1 d . . .
H20A H 0.0508 0.2925 0.3337 0.066 Uiso 1 1 calc R . .
H20B H 0.1001 0.3827 0.3642 0.066 Uiso 1 1 calc R . .
H20C H 0.0933 0.2739 0.3917 0.066 Uiso 1 1 calc R . .
C21 C 0.1547(2) 0.1517(3) 0.32711(17) 0.0541(11) Uani 1 1 d . . .
H21A H 0.1089 0.1385 0.3025 0.081 Uiso 1 1 calc R . .
H21B H 0.1546 0.1131 0.359 0.081 Uiso 1 1 calc R . .
H21C H 0.196 0.1292 0.3122 0.081 Uiso 1 1 calc R . .
C22 C 0.30121(16) 0.6597(2) 0.21529(11) 0.0204(7) Uani 1 1 d . . .
C23 C 0.37327(17) 0.6940(2) 0.23089(12) 0.0233(7) Uani 1 1 d . . .
C24 C 0.39114(19) 0.7899(3) 0.21272(13) 0.0314(8) Uani 1 1 d . . .
H24 H 0.4399 0.8147 0.2221 0.038 Uiso 1 1 calc R . .
C25 C 0.3393(2) 0.8493(3) 0.18149(13) 0.0347(8) Uani 1 1 d . . .
H25 H 0.3524 0.9148 0.1698 0.042 Uiso 1 1 calc R . .
C26 C 0.2687(2) 0.8145(3) 0.16711(13) 0.0317(8) Uani 1 1 d . . .
H26 H 0.2334 0.8568 0.1458 0.038 Uiso 1 1 calc R . .
C27 C 0.24785(17) 0.7182(2) 0.18331(11) 0.0235(7) Uani 1 1 d . . .
C28 C 0.43193(17) 0.6280(3) 0.26467(13) 0.0320(8) Uani 1 1 d . . .
H28 H 0.4059 0.5735 0.2809 0.038 Uiso 1 1 calc R . .
C29 C 0.4790(2) 0.6873(4) 0.30788(17) 0.0607(13) Uani 1 1 d . . .
H29A H 0.5149 0.6405 0.3281 0.091 Uiso 1 1 calc R . .
H29B H 0.4482 0.717 0.3301 0.091 Uiso 1 1 calc R . .
H29C H 0.5043 0.7431 0.2935 0.091 Uiso 1 1 calc R . .
C30 C 0.4778(3) 0.5722(4) 0.23162(18) 0.0687(15) Uani 1 1 d . . .
H30A H 0.4457 0.534 0.2041 0.103 Uiso 1 1 calc R . .
H30B H 0.5111 0.5237 0.2531 0.103 Uiso 1 1 calc R . .
H30C H 0.5063 0.6229 0.2164 0.103 Uiso 1 1 calc R . .
C31 C 0.17120(18) 0.6763(3) 0.16383(13) 0.0335(8) Uani 1 1 d . . .
H31 H 0.1619 0.6225 0.1889 0.04 Uiso 1 1 calc R . .
C32 C 0.1117(2) 0.7581(4) 0.16055(15) 0.0496(11) Uani 1 1 d . . .
H32A H 0.0638 0.7261 0.1481 0.074 Uiso 1 1 calc R . .
H32B H 0.1197 0.8128 0.1367 0.074 Uiso 1 1 calc R . .
H32C H 0.1132 0.7879 0.1948 0.074 Uiso 1 1 calc R . .
C33 C 0.1661(2) 0.6229(3) 0.11179(15) 0.0435(10) Uani 1 1 d . . .
H33A H 0.1165 0.5959 0.1 0.065 Uiso 1 1 calc R . .
H33B H 0.2011 0.5657 0.1154 0.065 Uiso 1 1 calc R . .
H33C H 0.1772 0.6728 0.0866 0.065 Uiso 1 1 calc R . .
C34 C 0.11773(16) 0.8801(2) 0.44070(11) 0.0206(7) Uani 1 1 d . . .
H34 H 0.0709 0.8832 0.4495 0.025 Uiso 1 1 calc R . .
C35 C 0.16441(16) 0.9638(2) 0.45821(11) 0.0187(6) Uani 1 1 d . . .
C36 C 0.23945(16) 0.9648(2) 0.45758(11) 0.0184(6) Uani 1 1 d . . .
H36 H 0.2674 1.0179 0.4771 0.022 Uiso 1 1 calc R . .
C37 C 0.13341(16) 1.0535(2) 0.48222(11) 0.0204(7) Uani 1 1 d . . .
C38 C 0.17197(17) 1.1042(2) 0.52556(12) 0.0253(7) Uani 1 1 d . . .
H38 H 0.2185 1.0789 0.542 0.03 Uiso 1 1 calc R . .
C39 C 0.14360(19) 1.1912(3) 0.54513(13) 0.0337(8) Uani 1 1 d . . .
H39 H 0.1711 1.2253 0.5744 0.04 Uiso 1 1 calc R . .
C40 C 0.0757(2) 1.2285(3) 0.52240(14) 0.0363(9) Uani 1 1 d . . .
H40 H 0.0563 1.2882 0.5358 0.044 Uiso 1 1 calc R . .
C41 C 0.03623(19) 1.1781(3) 0.47999(15) 0.0365(9) Uani 1 1 d . . .
H41 H -0.0109 1.2028 0.4644 0.044 Uiso 1 1 calc R . .
C42 C 0.06469(17) 1.0915(2) 0.45980(13) 0.0274(7) Uani 1 1 d . . .
H42 H 0.037 1.0579 0.4304 0.033 Uiso 1 1 calc R . .
C43 C 0.07364(16) 0.7195(2) 0.40335(12) 0.0217(7) Uani 1 1 d . . .
C44 C 0.08517(17) 0.6259(2) 0.43051(12) 0.0254(7) Uani 1 1 d . . .
C45 C 0.03156(18) 0.5496(3) 0.41902(14) 0.0334(8) Uani 1 1 d . . .
H45 H 0.0379 0.4856 0.437 0.04 Uiso 1 1 calc R . .
C46 C -0.0308(2) 0.5660(3) 0.38176(15) 0.0394(9) Uani 1 1 d . . .
H46 H -0.067 0.5135 0.3744 0.047 Uiso 1 1 calc R . .
C47 C -0.04031(18) 0.6583(3) 0.35539(14) 0.0354(9) Uani 1 1 d . . .
H47 H -0.0833 0.6684 0.3299 0.042 Uiso 1 1 calc R . .
C48 C 0.01119(17) 0.7372(3) 0.36502(13) 0.0279(8) Uani 1 1 d . . .
C49 C 0.15207(18) 0.6063(3) 0.47235(13) 0.0293(8) Uani 1 1 d . . .
H49 H 0.1888 0.6609 0.4691 0.035 Uiso 1 1 calc R . .
C50 C 0.1335(3) 0.6176(5) 0.52503(16) 0.0748(17) Uani 1 1 d . . .
H50A H 0.1774 0.6051 0.5515 0.112 Uiso 1 1 calc R . .
H50B H 0.0957 0.5672 0.5288 0.112 Uiso 1 1 calc R . .
H50C H 0.1155 0.6878 0.5289 0.112 Uiso 1 1 calc R . .
C51 C 0.1878(2) 0.5020(3) 0.46775(16) 0.0482(10) Uani 1 1 d . . .
H51A H 0.2307 0.4946 0.4956 0.072 Uiso 1 1 calc R . .
H51B H 0.2029 0.4977 0.4345 0.072 Uiso 1 1 calc R . .
H51C H 0.1528 0.4466 0.4702 0.072 Uiso 1 1 calc R . .
C52 C -0.00097(18) 0.8367(3) 0.33416(13) 0.0315(8) Uani 1 1 d . . .
H52 H 0.0445 0.8791 0.3433 0.038 Uiso 1 1 calc R . .
C53 C -0.0146(2) 0.8155(3) 0.27643(14) 0.0468(10) Uani 1 1 d . . .
H53A H -0.0218 0.8811 0.2576 0.07 Uiso 1 1 calc R . .
H53B H -0.0583 0.7723 0.2666 0.07 Uiso 1 1 calc R . .
H53C H 0.0276 0.7793 0.268 0.07 Uiso 1 1 calc R . .
C54 C -0.0639(2) 0.9003(3) 0.34726(16) 0.0460(10) Uani 1 1 d . . .
H54A H -0.0699 0.964 0.3268 0.069 Uiso 1 1 calc R . .
H54B H -0.0531 0.9179 0.384 0.069 Uiso 1 1 calc R . .
H54C H -0.1091 0.8598 0.3394 0.069 Uiso 1 1 calc R . .
C55 C 0.35393(16) 0.8982(2) 0.44667(12) 0.0202(7) Uani 1 1 d . . .
C56 C 0.39513(17) 0.9371(2) 0.41191(12) 0.0241(7) Uani 1 1 d . . .
C57 C 0.47075(18) 0.9248(3) 0.42440(14) 0.0324(8) Uani 1 1 d . . .
H57 H 0.4997 0.9508 0.4015 0.039 Uiso 1 1 calc R . .
C58 C 0.50456(18) 0.8761(3) 0.46893(14) 0.0364(9) Uani 1 1 d . . .
H58 H 0.5561 0.8682 0.4765 0.044 Uiso 1 1 calc R . .
C59 C 0.46302(18) 0.8389(3) 0.50261(14) 0.0340(8) Uani 1 1 d . . .
H59 H 0.4866 0.8055 0.5334 0.041 Uiso 1 1 calc R . .
C60 C 0.38737(17) 0.8490(3) 0.49253(12) 0.0260(7) Uani 1 1 d . . .
C61 C 0.36018(18) 0.9935(3) 0.36320(13) 0.0293(8) Uani 1 1 d . . .
H61 H 0.3064 0.9962 0.3619 0.035 Uiso 1 1 calc R . .
C62 C 0.3726(2) 0.9365(3) 0.31504(14) 0.0415(9) Uani 1 1 d . . .
H62A H 0.3491 0.9748 0.2843 0.062 Uiso 1 1 calc R . .
H62B H 0.3514 0.8669 0.3142 0.062 Uiso 1 1 calc R . .
H62C H 0.4251 0.9312 0.3158 0.062 Uiso 1 1 calc R . .
C63 C 0.3877(2) 1.1041(3) 0.36354(15) 0.0403(9) Uani 1 1 d . . .
H63A H 0.3642 1.1389 0.3317 0.06 Uiso 1 1 calc R . .
H63B H 0.4408 1.1037 0.366 0.06 Uiso 1 1 calc R . .
H63C H 0.3761 1.141 0.3932 0.06 Uiso 1 1 calc R . .
C64 C 0.34410(18) 0.8057(3) 0.53087(13) 0.0306(8) Uani 1 1 d . . .
H64 H 0.2912 0.8198 0.5169 0.037 Uiso 1 1 calc R . .
C65 C 0.3652(2) 0.8617(3) 0.58289(14) 0.0440(10) Uani 1 1 d . . .
H65A H 0.3368 0.8334 0.607 0.066 Uiso 1 1 calc R . .
H65B H 0.355 0.9358 0.578 0.066 Uiso 1 1 calc R . .
H65C H 0.4174 0.8517 0.5968 0.066 Uiso 1 1 calc R . .
C66 C 0.3535(2) 0.6886(3) 0.53701(14) 0.0412(9) Uani 1 1 d . . .
H66A H 0.3248 0.6635 0.5617 0.062 Uiso 1 1 calc R . .
H66B H 0.4051 0.6723 0.5496 0.062 Uiso 1 1 calc R . .
H66C H 0.3364 0.655 0.5036 0.062 Uiso 1 1 calc R . .

loop_
_atom_site_aniso_label
_atom_site_aniso_U_11
_atom_site_aniso_U_22
_atom_site_aniso_U_33
_atom_site_aniso_U_23
_atom_site_aniso_U_13
_atom_site_aniso_U_12
In1 0.02247(12) 0.01632(11) 0.01794(11) -0.00087(9) 0.00561(8) 0.00192(9)
In2 0.02090(12) 0.02084(12) 0.02355(12) -0.00512(9) 0.00418(9) 0.00167(9)
Cl1 0.0232(4) 0.0466(5) 0.0489(5) 0.0020(4) 0.0093(4) 0.0059(4)
Cl2 0.0432(5) 0.0473(6) 0.0265(4) 0.0042(4) -0.0008(4) -0.0039(4)
S 0.0296(4) 0.0293(5) 0.0309(5) -0.0132(4) -0.0028(4) 0.0096(4)
N1 0.0200(13) 0.0155(12) 0.0181(13) 0.0014(11) 0.0027(10) 0.0025(11)
N2 0.0231(13) 0.0173(13) 0.0165(13) 0.0009(11) 0.0039(10) 0.0004(11)
N3 0.0164(12) 0.0176(13) 0.0252(14) -0.0034(11) 0.0026(10) 0.0026(11)
N4 0.0182(12) 0.0178(13) 0.0196(13) -0.0011(11) 0.0029(10) 0.0009(11)
C1 0.0190(15) 0.0129(14) 0.0206(16) -0.0017(13) -0.0002(12) 0.0017(12)
C2 0.0218(15) 0.0177(15) 0.0193(16) -0.0021(13) 0.0018(12) 0.0031(13)
C3 0.0179(15) 0.0239(16) 0.0154(15) 0.0012(13) 0.0029(12) 0.0032(13)
C4 0.0275(17) 0.0238(17) 0.0189(16) -0.0023(14) -0.0041(13) 0.0114(14)
C5 0.045(2) 0.0245(18) 0.035(2) -0.0080(16) -0.0021(17) 0.0079(17)
C6 0.067(3) 0.027(2) 0.053(3) -0.0162(19) -0.014(2) 0.010(2)
C7 0.073(3) 0.050(3) 0.034(2) -0.024(2) -0.013(2) 0.034(2)
C8 0.063(3) 0.058(3) 0.024(2) -0.0061(19) -0.0003(18) 0.032(2)
C9 0.040(2) 0.041(2) 0.0221(18) -0.0017(16) 0.0033(15) 0.0168(17)
C10 0.0266(16) 0.0159(15) 0.0162(15) 0.0015(12) 0.0047(13) 0.0077(13)
C11 0.0252(16) 0.0219(16) 0.0214(16) -0.0014(13) 0.0062(13) 0.0084(14)
C12 0.0338(19) 0.037(2) 0.0217(17) 0.0001(15) -0.0021(15) 0.0152(16)
C13 0.046(2) 0.040(2) 0.0204(17) 0.0094(16) 0.0093(16) 0.0127(18)
C14 0.039(2) 0.0290(18) 0.0261(18) 0.0080(15) 0.0103(15) 0.0079(16)
C15 0.0308(17) 0.0160(15) 0.0241(17) 0.0027(13) 0.0071(14) 0.0046(14)
C16 0.0249(16) 0.0267(18) 0.0259(17) -0.0044(14) 0.0004(14) 0.0054(14)
C17 0.0278(18) 0.040(2) 0.037(2) -0.0046(17) 0.0068(16) 0.0039(16)
C18 0.0312(19) 0.046(2) 0.038(2) -0.0076(18) -0.0055(16) 0.0015(18)
C19 0.0283(17) 0.0284(18) 0.0257(17) 0.0054(15) 0.0050(14) -0.0039(15)
C20 0.0304(19) 0.062(3) 0.039(2) 0.008(2) 0.0081(17) -0.0044(19)
C21 0.065(3) 0.035(2) 0.054(3) -0.001(2) -0.008(2) -0.007(2)
C22 0.0252(16) 0.0185(15) 0.0196(15) -0.0009(13) 0.0092(13) -0.0002(13)
C23 0.0256(16) 0.0256(17) 0.0209(16) -0.0042(14) 0.0098(13) -0.0002(14)
C24 0.0360(19) 0.0327(19) 0.0276(18) -0.0039(16) 0.0110(15) -0.0144(16)
C25 0.053(2) 0.0239(18) 0.0298(19) 0.0023(15) 0.0149(17) -0.0068(17)
C26 0.044(2) 0.0237(18) 0.0291(19) 0.0063(15) 0.0107(16) 0.0086(16)
C27 0.0271(17) 0.0248(17) 0.0195(16) 0.0018(13) 0.0064(13) 0.0026(14)
C28 0.0214(16) 0.041(2) 0.0346(19) 0.0058(16) 0.0069(15) 0.0014(16)
C29 0.044(2) 0.067(3) 0.059(3) 0.003(2) -0.019(2) -0.002(2)
C30 0.058(3) 0.087(4) 0.064(3) 0.010(3) 0.020(2) 0.040(3)
C31 0.0257(17) 0.039(2) 0.035(2) 0.0144(17) 0.0039(15) 0.0016(16)
C32 0.033(2) 0.075(3) 0.039(2) 0.000(2) 0.0034(17) 0.017(2)
C33 0.036(2) 0.037(2) 0.052(2) -0.0052(19) -0.0037(18) 0.0004(18)
C34 0.0168(15) 0.0226(16) 0.0220(16) 0.0024(13) 0.0033(12) 0.0036(13)
C35 0.0200(15) 0.0171(15) 0.0186(15) -0.0009(12) 0.0031(12) 0.0029(13)
C36 0.0223(15) 0.0154(15) 0.0166(15) 0.0008(12) 0.0019(12) 0.0002(13)
C37 0.0236(16) 0.0179(15) 0.0220(16) 0.0002(13) 0.0103(13) -0.0012(13)
C38 0.0249(17) 0.0243(17) 0.0277(17) -0.0014(14) 0.0074(14) -0.0002(14)
C39 0.040(2) 0.0317(19) 0.0324(19) -0.0141(16) 0.0145(16) -0.0050(17)
C40 0.044(2) 0.0266(19) 0.043(2) -0.0112(17) 0.0217(18) 0.0020(17)
C41 0.0306(19) 0.032(2) 0.050(2) -0.0013(18) 0.0150(17) 0.0112(16)
C42 0.0273(17) 0.0242(17) 0.0308(18) -0.0060(15) 0.0063(14) 0.0011(15)
C43 0.0200(15) 0.0208(16) 0.0248(17) -0.0067(13) 0.0056(13) 0.0006(13)
C44 0.0266(17) 0.0202(16) 0.0308(18) -0.0051(14) 0.0090(14) 0.0017(14)
C45 0.0342(19) 0.0219(18) 0.045(2) -0.0028(16) 0.0096(17) -0.0038(16)
C46 0.034(2) 0.030(2) 0.052(2) -0.0124(18) 0.0039(17) -0.0097(17)
C47 0.0233(17) 0.040(2) 0.040(2) -0.0099(18) -0.0022(15) -0.0066(16)
C48 0.0228(16) 0.0295(18) 0.0301(18) -0.0068(15) 0.0025(14) 0.0023(15)
C49 0.0316(18) 0.0204(17) 0.0347(19) 0.0020(15) 0.0033(15) 0.0020(15)
C50 0.062(3) 0.123(5) 0.034(2) -0.022(3) -0.002(2) 0.037(3)
C51 0.050(2) 0.036(2) 0.055(3) 0.000(2) -0.001(2) 0.0152(19)
C52 0.0257(17) 0.036(2) 0.0299(18) -0.0004(16) -0.0019(14) 0.0051(15)
C53 0.045(2) 0.055(3) 0.035(2) -0.0005(19) -0.0044(18) 0.010(2)
C54 0.041(2) 0.043(2) 0.053(3) 0.005(2) 0.0067(19) 0.0144(19)
C55 0.0198(15) 0.0162(15) 0.0246(16) -0.0068(13) 0.0041(13) -0.0009(13)
C56 0.0232(16) 0.0216(16) 0.0279(17) -0.0029(14) 0.0058(14) 0.0014(14)
C57 0.0267(18) 0.036(2) 0.038(2) 0.0020(16) 0.0136(16) 0.0018(16)
C58 0.0203(17) 0.045(2) 0.044(2) 0.0017(18) 0.0050(16) 0.0051(16)
C59 0.0256(17) 0.041(2) 0.0339(19) 0.0055(17) 0.0021(15) 0.0087(16)
C60 0.0246(16) 0.0263(17) 0.0268(17) 0.0023(14) 0.0041(14) 0.0039(14)
C61 0.0267(17) 0.0307(19) 0.0324(19) 0.0026(15) 0.0103(15) 0.0020(15)
C62 0.051(2) 0.043(2) 0.033(2) 0.0006(18) 0.0126(18) -0.0023(19)
C63 0.047(2) 0.0283(19) 0.049(2) 0.0054(18) 0.0184(19) 0.0051(18)
C64 0.0233(16) 0.040(2) 0.0279(18) 0.0097(16) 0.0050(14) 0.0028(16)
C65 0.054(2) 0.048(2) 0.035(2) 0.0014(18) 0.0189(19) -0.001(2)
C66 0.044(2) 0.041(2) 0.037(2) 0.0080(18) 0.0026(17) -0.0033(18)

loop_
_atom_type_symbol
_atom_type_description
_atom_type_scat_dispersion_real
_atom_type_scat_dispersion_imag
_atom_type_scat_source
C C 0.0033 0.0016 'International Tables Vol C Tables 4.2.6.8 and 6.1.1.4'
H H 0 0 'International Tables Vol C Tables 4.2.6.8 and 6.1.1.4'
Cl Cl 0.1484 0.1585 'International Tables Vol C Tables 4.2.6.8 and 6.1.1.4'
In In -0.7276 1.31 'International Tables Vol C Tables 4.2.6.8 and 6.1.1.4'
N N 0.0061 0.0033 'International Tables Vol C Tables 4.2.6.8 and 6.1.1.4'
S S 0.1246 0.1234 'International Tables Vol C Tables 4.2.6.8 and 6.1.1.4'

loop_
_geom_angle_atom_site_label_1
_geom_angle_atom_site_label_2
_geom_angle_atom_site_label_3
_geom_angle
_geom_angle_site_symmetry_1
_geom_angle_site_symmetry_3
_geom_angle_publ_flag
N2 In1 N1 87.50(9) . . ?
N2 In1 Cl1 109.08(7) . . ?
N1 In1 Cl1 110.59(7) . . ?
N2 In1 S 120.60(7) . . ?
N1 In1 S 110.48(7) . . ?
Cl1 In1 S 115.16(3) . . ?
N3 In2 N4 88.31(9) . . ?
N3 In2 Cl2 105.69(7) . . ?
N4 In2 Cl2 111.57(7) . . ?
N3 In2 S 126.22(7) . . ?
N4 In2 S 104.43(7) . . ?
Cl2 In2 S 116.54(3) . . ?
In2 S In1 100.47(3) . . ?
C1 N1 C10 118.9(2) . . ?
C1 N1 In1 122.95(19) . . ?
C10 N1 In1 118.01(18) . . ?
C3 N2 C22 117.8(2) . . ?
C3 N2 In1 122.9(2) . . ?
C22 N2 In1 119.28(18) . . ?
C34 N3 C43 118.5(2) . . ?
C34 N3 In2 120.5(2) . . ?
C43 N3 In2 120.27(18) . . ?
C36 N4 C55 119.1(2) . . ?
C36 N4 In2 121.83(19) . . ?
C55 N4 In2 119.01(18) . . ?
N1 C1 C2 128.3(3) . . ?
C3 C2 C1 124.0(3) . . ?
C3 C2 C4 118.4(3) . . ?
C1 C2 C4 117.3(3) . . ?
N2 C3 C2 128.4(3) . . ?
C5 C4 C9 117.8(3) . . ?
C5 C4 C2 120.5(3) . . ?
C9 C4 C2 121.6(3) . . ?
C4 C5 C6 121.0(4) . . ?
C7 C6 C5 120.3(4) . . ?
C8 C7 C6 119.6(4) . . ?
C7 C8 C9 120.7(4) . . ?
C8 C9 C4 120.5(4) . . ?
C11 C10 C15 122.3(3) . . ?
C11 C10 N1 118.3(3) . . ?
C15 C10 N1 119.4(3) . . ?
C12 C11 C10 117.6(3) . . ?
C12 C11 C16 121.1(3) . . ?
C10 C11 C16 121.2(3) . . ?
C13 C12 C11 120.7(3) . . ?
C14 C13 C12 120.7(3) . . ?
C13 C14 C15 121.2(3) . . ?
C14 C15 C10 117.4(3) . . ?
C14 C15 C19 119.4(3) . . ?
C10 C15 C19 123.2(3) . . ?
C11 C16 C18 114.1(3) . . ?
C11 C16 C17 111.3(3) . . ?
C18 C16 C17 110.5(3) . . ?
C15 C19 C20 111.4(3) . . ?
C15 C19 C21 110.5(3) . . ?
C20 C19 C21 111.4(3) . . ?
C27 C22 C23 122.5(3) . . ?
C27 C22 N2 119.9(3) . . ?
C23 C22 N2 117.6(3) . . ?
C24 C23 C22 117.5(3) . . ?
C24 C23 C28 120.3(3) . . ?
C22 C23 C28 122.1(3) . . ?
C25 C24 C23 121.0(3) . . ?
C26 C25 C24 120.5(3) . . ?
C25 C26 C27 121.1(3) . . ?
C22 C27 C26 117.4(3) . . ?
C22 C27 C31 121.6(3) . . ?
C26 C27 C31 121.0(3) . . ?
C29 C28 C30 111.6(3) . . ?
C29 C28 C23 113.7(3) . . ?
C30 C28 C23 110.3(3) . . ?
C27 C31 C32 113.5(3) . . ?
C27 C31 C33 110.6(3) . . ?
C32 C31 C33 110.4(3) . . ?
N3 C34 C35 129.4(3) . . ?
C36 C35 C34 123.9(3) . . ?
C36 C35 C37 118.0(3) . . ?
C34 C35 C37 117.9(3) . . ?
N4 C36 C35 127.6(3) . . ?
C38 C37 C42 117.9(3) . . ?
C38 C37 C35 122.4(3) . . ?
C42 C37 C35 119.7(3) . . ?
C39 C38 C37 121.1(3) . . ?
C40 C39 C38 120.5(3) . . ?
C41 C40 C39 119.1(3) . . ?
C40 C41 C42 120.7(3) . . ?
C41 C42 C37 120.7(3) . . ?
C44 C43 C48 122.2(3) . . ?
C44 C43 N3 118.5(3) . . ?
C48 C43 N3 119.3(3) . . ?
C45 C44 C43 117.8(3) . . ?
C45 C44 C49 119.5(3) . . ?
C43 C44 C49 122.6(3) . . ?
C46 C45 C44 120.9(3) . . ?
C47 C46 C45 120.0(3) . . ?
C46 C47 C48 121.8(3) . . ?
C47 C48 C43 117.3(3) . . ?
C47 C48 C52 119.9(3) . . ?
C43 C48 C52 122.8(3) . . ?
C50 C49 C44 110.6(3) . . ?
C50 C49 C51 110.2(3) . . ?
C44 C49 C51 113.6(3) . . ?
C48 C52 C53 111.5(3) . . ?
C48 C52 C54 111.9(3) . . ?
C53 C52 C54 110.0(3) . . ?
C60 C55 C56 121.4(3) . . ?
C60 C55 N4 118.9(3) . . ?
C56 C55 N4 119.5(3) . . ?
C57 C56 C55 117.7(3) . . ?
C57 C56 C61 120.1(3) . . ?
C55 C56 C61 122.1(3) . . ?
C58 C57 C56 121.8(3) . . ?
C57 C58 C59 119.5(3) . . ?
C58 C59 C60 121.6(3) . . ?
C59 C60 C55 118.0(3) . . ?
C59 C60 C64 119.4(3) . . ?
C55 C60 C64 122.6(3) . . ?
C56 C61 C63 111.1(3) . . ?
C56 C61 C62 111.6(3) . . ?
C63 C61 C62 110.5(3) . . ?
C60 C64 C66 111.7(3) . . ?
C60 C64 C65 110.4(3) . . ?
C66 C64 C65 111.6(3) . . ?

loop_
_geom_bond_atom_site_label_1
_geom_bond_atom_site_label_2
_geom_bond_distance
_geom_bond_site_symmetry_2
_geom_bond_publ_flag
In1 N2 2.142(2) . ?
In1 N1 2.147(2) . ?
In1 Cl1 2.3454(8) . ?
In1 S 2.3691(8) . ?
In2 N3 2.140(2) . ?
In2 N4 2.145(2) . ?
In2 Cl2 2.3540(9) . ?
In2 S 2.3640(8) . ?
N1 C1 1.313(4) . ?
N1 C10 1.450(4) . ?
N2 C3 1.320(4) . ?
N2 C22 1.447(4) . ?
N3 C34 1.317(4) . ?
N3 C43 1.446(4) . ?
N4 C36 1.322(4) . ?
N4 C55 1.434(4) . ?
C1 C2 1.403(4) . ?
C2 C3 1.402(4) . ?
C2 C4 1.493(4) . ?
C4 C5 1.385(5) . ?
C4 C9 1.402(5) . ?
C5 C6 1.394(5) . ?
C6 C7 1.375(6) . ?
C7 C8 1.370(6) . ?
C8 C9 1.390(5) . ?
C10 C11 1.401(4) . ?
C10 C15 1.406(4) . ?
C11 C12 1.399(4) . ?
C11 C16 1.520(4) . ?
C12 C13 1.379(5) . ?
C13 C14 1.373(5) . ?
C14 C15 1.394(4) . ?
C15 C19 1.517(4) . ?
C16 C18 1.529(4) . ?
C16 C17 1.530(4) . ?
C19 C20 1.527(5) . ?
C19 C21 1.528(5) . ?
C22 C27 1.395(4) . ?
C22 C23 1.399(4) . ?
C23 C24 1.394(4) . ?
C23 C28 1.529(4) . ?
C24 C25 1.376(5) . ?
C25 C26 1.374(5) . ?
C26 C27 1.397(4) . ?
C27 C31 1.522(4) . ?
C28 C29 1.507(5) . ?
C28 C30 1.524(5) . ?
C31 C32 1.524(5) . ?
C31 C33 1.528(5) . ?
C34 C35 1.408(4) . ?
C35 C36 1.406(4) . ?
C35 C37 1.494(4) . ?
C37 C38 1.392(4) . ?
C37 C42 1.393(4) . ?
C38 C39 1.386(4) . ?
C39 C40 1.379(5) . ?
C40 C41 1.379(5) . ?
C41 C42 1.391(5) . ?
C43 C44 1.402(4) . ?
C43 C48 1.405(4) . ?
C44 C45 1.395(5) . ?
C44 C49 1.518(4) . ?
C45 C46 1.385(5) . ?
C46 C47 1.376(5) . ?
C47 C48 1.390(5) . ?
C48 C52 1.516(5) . ?
C49 C50 1.511(5) . ?
C49 C51 1.519(5) . ?
C52 C53 1.525(5) . ?
C52 C54 1.531(5) . ?
C55 C60 1.403(4) . ?
C55 C56 1.406(4) . ?
C56 C57 1.395(4) . ?
C56 C61 1.513(4) . ?
C57 C58 1.375(5) . ?
C58 C59 1.381(5) . ?
C59 C60 1.391(4) . ?
C60 C64 1.525(4) . ?
C61 C63 1.518(5) . ?
C61 C62 1.531(5) . ?
C64 C66 1.527(5) . ?
C64 C65 1.537(5) . ?
